data_4507184
loop_
_publ_author_name
'Bia\/lo\'nska, Agata'
'Ciunik, Zbigniew'

_publ_section_title
;
 Why Is the Resolution of Certain Racemic Modifications Inefficient?
 Formation of Diastereomeric Double Salts of Brucinium
;
_journal_issue 1
_journal_name_full 'Crystal Growth &amp; Design'
_journal_page_first 111
_journal_paper_doi 10.1021/cg3012469
_journal_volume 13
_journal_year 2013
_chemical_absolute_configuration rm
_chemical_formula_moiety
;
2(C23 H27 N2 O4), 2(C10 H8 N3 O8), 0.10(H2 O)
;
_chemical_formula_sum 'C66 H70.2 N10 O24.1'
_chemical_formula_weight 1389.12
_chemical_melting_point 'decay without melting above 463 K'
_chemical_name_systematic
; 
dibrucinium N-(3,5-dinitrobenzoyl)-DL-serinate 0.1-hydrate
;
_space_group_IT_number 18
_symmetry_cell_setting orthorhombic
_symmetry_space_group_name_Hall 'P 2 2ab'
_symmetry_space_group_name_H-M 'P 21 21 2'
_atom_sites_solution_hydrogens geom
_atom_sites_solution_primary direct
_atom_sites_solution_secondary difmap
_audit_creation_method SHELXL-97
_cell_angle_alpha 90.00
_cell_angle_beta 90.00
_cell_angle_gamma 90.00
_cell_formula_units_Z 4
_cell_length_a 13.994(2)
_cell_length_b 32.022(5)
_cell_length_c 13.811(3)
_cell_measurement_reflns_used 7697
_cell_measurement_temperature 100(2)
_cell_measurement_theta_max 29.24
_cell_measurement_theta_min 2.90
_cell_volume 6188.9(19)
_computing_cell_refinement
;
CrysAlis RED, Oxford Diffraction Ltd.,
Version 1.171.31.8 (release 12-01-2007 CrysAlis171 .NET)
(compiled Jan 12 2007,17:49:11)
;
_computing_data_collection
;
CrysAlis CCD, Oxford Diffraction Ltd.,
Version 1.171.31.8 (release 12-01-2007 CrysAlis171 .NET)
(compiled Jan 12 2007,17:49:11)
;
_computing_data_reduction
;
CrysAlis RED, Oxford Diffraction Ltd.,
Version 1.171.31.8 (release 12-01-2007 CrysAlis171 .NET)
(compiled Jan 12 2007,17:49:11)
;
_computing_structure_refinement
;
SHELXL-97 (Sheldrick, G. M. (2008). <i>Acta Cryst.</i> <b>A64</b>, 112-122.)
;
_computing_structure_solution
;
SIR2004. (Burla, M. C., Caliandro, R., Camalli, M., Carrozzini, B.,
Cascarano, G. L., De Caro, L., Giacovazzo, C., Polidori G., 
Spagna, R. (2005). <I>J. Appl. Cryst.</i> <B>38</B>, 381&#x0096;388.)
;
_diffrn_ambient_temperature 100(2)
_diffrn_measured_fraction_theta_full 0.998
_diffrn_measured_fraction_theta_max 0.998
_diffrn_measurement_device_type 'Kuma KM4CCD'
_diffrn_measurement_method '\w scan'
_diffrn_radiation_monochromator graphite
_diffrn_radiation_source 'fine-focus sealed tube'
_diffrn_radiation_type MoK\a
_diffrn_radiation_wavelength 0.71073
_diffrn_reflns_av_R_equivalents 0.0741
_diffrn_reflns_av_sigmaI/netI 0.0712
_diffrn_reflns_limit_h_max 17
_diffrn_reflns_limit_h_min -17
_diffrn_reflns_limit_k_max 39
_diffrn_reflns_limit_k_min -39
_diffrn_reflns_limit_l_max 17
_diffrn_reflns_limit_l_min -14
_diffrn_reflns_number 39417
_diffrn_reflns_theta_full 26.00
_diffrn_reflns_theta_max 26.00
_diffrn_reflns_theta_min 2.91
_diffrn_standards_number 0
_exptl_absorpt_coefficient_mu 0.115
_exptl_absorpt_correction_type none
_exptl_crystal_colour yellow
_exptl_crystal_density_diffrn 1.491
_exptl_crystal_density_method 'not measured'
_exptl_crystal_description block
_exptl_crystal_F_000 2916
_exptl_crystal_size_max 0.45
_exptl_crystal_size_mid 0.41
_exptl_crystal_size_min 0.26
_refine_diff_density_max 0.252
_refine_diff_density_min -0.303
_refine_diff_density_rms 0.065
_refine_ls_extinction_method none
_refine_ls_goodness_of_fit_ref 0.906
_refine_ls_hydrogen_treatment constr
_refine_ls_matrix_type full
_refine_ls_number_parameters 910
_refine_ls_number_reflns 6700
_refine_ls_number_restraints 6
_refine_ls_restrained_S_all 0.906
_refine_ls_R_factor_all 0.0729
_refine_ls_R_factor_gt 0.0394
_refine_ls_shift/su_max 0.001
_refine_ls_shift/su_mean 0.000
_refine_ls_structure_factor_coef Fsqd
_refine_ls_weighting_details 'calc w=1/[\s^2^(Fo^2^)+(0.0512P)^2^+0.0000P] where P=(Fo^2^+2Fc^2^)/3'
_refine_ls_weighting_scheme calc
_refine_ls_wR_factor_gt 0.0781
_refine_ls_wR_factor_ref 0.0909
_reflns_number_gt 4475
_reflns_number_total 6700
_reflns_threshold_expression >2sigma(I)
_cod_data_source_file cg3012469_si_002.cif
_cod_data_source_block BDNBDLS
_cod_original_formula_sum 'C66 H70.20 N10 O24.10'
_cod_database_code 4507184

loop_
_symmetry_equiv_pos_as_xyz
'x, y, z'
'-x, -y, z'
'-x+1/2, y+1/2, -z'
'x+1/2, -y+1/2, -z'

loop_
_atom_site_label
_atom_site_type_symbol
_atom_site_fract_x
_atom_site_fract_y
_atom_site_fract_z
_atom_site_U_iso_or_equiv
_atom_site_adp_type
_atom_site_occupancy
_atom_site_symmetry_multiplicity
_atom_site_calc_flag
_atom_site_refinement_flags
O1 O 0.38809(18) 0.69732(8) 1.42631(17) 0.0240(6) Uani 1 1 d .
O2 O 0.74525(19) 0.82457(7) 0.99075(18) 0.0225(6) Uani 1 1 d .
O3 O 0.75213(18) 0.75430(8) 0.89981(17) 0.0236(6) Uani 1 1 d .
O4 O 0.51181(19) 0.81987(8) 1.27918(19) 0.0290(7) Uani 1 1 d .
N1 N 0.5632(2) 0.75279(9) 1.2518(2) 0.0172(7) Uani 1 1 d .
N2 N 0.5934(2) 0.60994(9) 1.2257(2) 0.0179(7) Uani 1 1 d .
H2A H 0.6279 0.5894 1.1933 0.022 Uiso 1 1 calc R
C1 C 0.6519(2) 0.79522(12) 1.1242(3) 0.0201(9) Uani 1 1 d .
H1A H 0.6431 0.8215 1.1551 0.024 Uiso 1 1 calc R
C2 C 0.7008(2) 0.79175(11) 1.0370(3) 0.0176(8) Uani 1 1 d .
C3 C 0.7085(2) 0.75275(12) 0.9892(3) 0.0179(8) Uani 1 1 d .
C4 C 0.6763(2) 0.71649(12) 1.0338(3) 0.0186(8) Uani 1 1 d .
H4A H 0.6842 0.6902 1.0030 0.022 Uiso 1 1 calc R
C5 C 0.6325(2) 0.71911(11) 1.1232(3) 0.0181(8) Uani 1 1 d .
C6 C 0.6160(2) 0.75806(11) 1.1646(3) 0.0182(8) Uani 1 1 d .
C7 C 0.6087(2) 0.68472(11) 1.1933(3) 0.0174(8) Uani 1 1 d .
C8 C 0.5417(2) 0.70738(11) 1.2661(3) 0.0176(8) Uani 1 1 d .
H8A H 0.5594 0.6991 1.3335 0.021 Uiso 1 1 calc R
C9 C 0.5041(3) 0.78191(12) 1.2938(3) 0.0203(9) Uani 1 1 d .
C10 C 0.4317(3) 0.76350(12) 1.3643(3) 0.0233(9) Uani 1 1 d .
H10A H 0.3802 0.7843 1.3733 0.028 Uiso 1 1 calc R
H10B H 0.4639 0.7601 1.4276 0.028 Uiso 1 1 calc R
C11 C 0.3841(3) 0.72135(11) 1.3384(3) 0.0212(9) Uani 1 1 d .
H11A H 0.3157 0.7264 1.3212 0.025 Uiso 1 1 calc R
C12 C 0.3385(3) 0.65782(11) 1.4226(3) 0.0244(9) Uani 1 1 d .
H12A H 0.2838 0.6601 1.3774 0.029 Uiso 1 1 calc R
H12B H 0.3129 0.6511 1.4876 0.029 Uiso 1 1 calc R
C13 C 0.4034(3) 0.62309(12) 1.3899(3) 0.0242(9) Uani 1 1 d .
H13A H 0.4196 0.6014 1.4338 0.029 Uiso 1 1 calc R
C14 C 0.4381(3) 0.62241(11) 1.3010(3) 0.0196(8) Uani 1 1 d .
C15 C 0.5075(3) 0.58919(11) 1.2693(3) 0.0216(9) Uani 1 1 d .
H15A H 0.5269 0.5720 1.3255 0.026 Uiso 1 1 calc R
H15B H 0.4769 0.5707 1.2209 0.026 Uiso 1 1 calc R
C16 C 0.6595(3) 0.62939(11) 1.2986(3) 0.0209(9) Uani 1 1 d .
H16A H 0.7122 0.6101 1.3154 0.025 Uiso 1 1 calc R
H16B H 0.6247 0.6370 1.3584 0.025 Uiso 1 1 calc R
C17 C 0.6975(2) 0.66806(11) 1.2478(3) 0.0180(8) Uani 1 1 d .
H17A H 0.7495 0.6609 1.2022 0.022 Uiso 1 1 calc R
H17B H 0.7214 0.6888 1.2951 0.022 Uiso 1 1 calc R
C18 C 0.4346(2) 0.70085(11) 1.2516(3) 0.0194(8) Uani 1 1 d .
H18A H 0.4167 0.7179 1.1938 0.023 Uiso 1 1 calc R
C19 C 0.4101(3) 0.65481(11) 1.2252(2) 0.0196(8) Uani 1 1 d .
H19A H 0.3398 0.6527 1.2135 0.024 Uiso 1 1 calc R
C20 C 0.4619(2) 0.64429(12) 1.1315(3) 0.0206(9) Uani 1 1 d .
H20A H 0.4408 0.6167 1.1074 0.025 Uiso 1 1 calc R
H20B H 0.4471 0.6655 1.0815 0.025 Uiso 1 1 calc R
C21 C 0.5682(3) 0.64365(11) 1.1515(3) 0.0189(8) Uani 1 1 d .
H21A H 0.6024 0.6373 1.0896 0.023 Uiso 1 1 calc R
C22 C 0.7539(3) 0.86317(11) 1.0427(3) 0.0278(10) Uani 1 1 d .
H22A H 0.7870 0.8837 1.0022 0.042 Uiso 1 1 calc R
H22B H 0.7906 0.8585 1.1022 0.042 Uiso 1 1 calc R
H22C H 0.6901 0.8736 1.0592 0.042 Uiso 1 1 calc R
C23 C 0.7557(3) 0.71560(12) 0.8472(3) 0.0262(9) Uani 1 1 d .
H23A H 0.7876 0.7201 0.7848 0.039 Uiso 1 1 calc R
H23B H 0.6906 0.7055 0.8359 0.039 Uiso 1 1 calc R
H23C H 0.7914 0.6949 0.8848 0.039 Uiso 1 1 calc R
O1A O 0.38105(17) 0.80496(8) 0.93845(18) 0.0233(6) Uani 1 1 d .
O2A O 0.72785(18) 0.67477(8) 0.50440(18) 0.0244(6) Uani 1 1 d .
O3A O 0.75071(18) 0.74381(7) 0.41480(17) 0.0218(6) Uani 1 1 d .
O4A O 0.5152(2) 0.68234(8) 0.80046(19) 0.0301(7) Uani 1 1 d .
N1A N 0.5025(2) 0.74669(9) 0.7267(2) 0.0200(7) Uani 1 1 d .
N2A N 0.5060(2) 0.89086(9) 0.6718(2) 0.0184(7) Uani 1 1 d .
H2AA H 0.5267 0.9109 0.6278 0.022 Uiso 1 1 calc R
C1A C 0.6139(3) 0.70491(11) 0.6186(3) 0.0208(9) Uani 1 1 d .
H1AA H 0.6016 0.6789 0.6494 0.025 Uiso 1 1 calc R
C2A C 0.6761(3) 0.70785(11) 0.5413(3) 0.0197(9) Uani 1 1 d .
C3A C 0.6909(3) 0.74648(12) 0.4933(3) 0.0181(8) Uani 1 1 d .
C4A C 0.6468(2) 0.78256(11) 0.5263(3) 0.0187(8) Uani 1 1 d .
H4AA H 0.6574 0.8085 0.4946 0.022 Uiso 1 1 calc R
C5A C 0.5867(2) 0.78026(11) 0.6066(3) 0.0171(8) Uani 1 1 d .
C6A C 0.5694(3) 0.74187(11) 0.6497(3) 0.0205(8) Uani 1 1 d .
C7A C 0.5274(2) 0.81481(11) 0.6519(3) 0.0180(8) Uani 1 1 d .
C8A C 0.4850(3) 0.79250(11) 0.7428(3) 0.0194(8) Uani 1 1 d .
H8AA H 0.4147 0.7978 0.7463 0.023 Uiso 1 1 calc R
C9A C 0.4885(3) 0.71921(12) 0.8019(3) 0.0220(9) Uani 1 1 d .
C10A C 0.4346(3) 0.73827(12) 0.8853(3) 0.0251(9) Uani 1 1 d .
H10C H 0.4394 0.7191 0.9413 0.030 Uiso 1 1 calc R
H10D H 0.3663 0.7400 0.8671 0.030 Uiso 1 1 calc R
C11A C 0.4677(3) 0.78232(11) 0.9185(3) 0.0220(9) Uani 1 1 d .
H11B H 0.5053 0.7796 0.9797 0.026 Uiso 1 1 calc R
C12A C 0.3940(3) 0.84634(12) 0.9797(3) 0.0287(10) Uani 1 1 d .
H12C H 0.4520 0.8465 1.0206 0.034 Uiso 1 1 calc R
H12D H 0.3386 0.8531 1.0215 0.034 Uiso 1 1 calc R
C13A C 0.4034(3) 0.87918(12) 0.9026(3) 0.0231(9) Uani 1 1 d .
H13B H 0.3547 0.8996 0.8956 0.028 Uiso 1 1 calc R
C14A C 0.4787(3) 0.88011(11) 0.8442(3) 0.0206(8) Uani 1 1 d .
C15A C 0.4896(3) 0.91231(12) 0.7668(3) 0.0236(9) Uani 1 1 d .
H15C H 0.5444 0.9307 0.7820 0.028 Uiso 1 1 calc R
H15D H 0.4312 0.9297 0.7632 0.028 Uiso 1 1 calc R
C16A C 0.4167(3) 0.87156(11) 0.6317(3) 0.0206(8) Uani 1 1 d .
H16C H 0.3865 0.8904 0.5838 0.025 Uiso 1 1 calc R
H16D H 0.3703 0.8659 0.6842 0.025 Uiso 1 1 calc R
C17A C 0.4481(3) 0.83089(11) 0.5837(3) 0.0204(8) Uani 1 1 d .
H17C H 0.4733 0.8360 0.5178 0.024 Uiso 1 1 calc R
H17D H 0.3945 0.8108 0.5798 0.024 Uiso 1 1 calc R
C18A C 0.5308(3) 0.80224(11) 0.8408(3) 0.0191(8) Uani 1 1 d .
H18B H 0.5919 0.7861 0.8420 0.023 Uiso 1 1 calc R
C19A C 0.5601(2) 0.84824(11) 0.8514(3) 0.0198(8) Uani 1 1 d .
H19B H 0.5926 0.8519 0.9153 0.024 Uiso 1 1 calc R
C20A C 0.6328(2) 0.85653(12) 0.7713(2) 0.0198(8) Uani 1 1 d .
H20C H 0.6634 0.8840 0.7815 0.024 Uiso 1 1 calc R
H20D H 0.6831 0.8348 0.7724 0.024 Uiso 1 1 calc R
C21A C 0.5813(3) 0.85594(11) 0.6744(3) 0.0192(8) Uani 1 1 d .
H21B H 0.6290 0.8611 0.6219 0.023 Uiso 1 1 calc R
C22A C 0.7220(3) 0.63585(12) 0.5566(3) 0.0384(12) Uani 1 1 d .
H22D H 0.7612 0.6148 0.5238 0.058 Uiso 1 1 calc R
H22E H 0.6554 0.6264 0.5586 0.058 Uiso 1 1 calc R
H22F H 0.7455 0.6399 0.6228 0.058 Uiso 1 1 calc R
C23A C 0.7691(3) 0.78213(11) 0.3628(3) 0.0232(9) Uani 1 1 d .
H23D H 0.8127 0.7765 0.3088 0.035 Uiso 1 1 calc R
H23E H 0.7982 0.8026 0.4066 0.035 Uiso 1 1 calc R
H23F H 0.7088 0.7933 0.3376 0.035 Uiso 1 1 calc R
O5 O 0.20592(17) 0.94852(7) 0.84120(17) 0.0198(6) Uani 1 1 d .
O6 O 0.07068(18) 0.96079(8) 0.92172(18) 0.0237(6) Uani 1 1 d .
O7 O 0.18867(18) 1.05197(8) 0.80705(18) 0.0282(7) Uani 1 1 d .
H7 H 0.2140 1.0536 0.7520 0.042 Uiso 1 1 calc R
O8 O 0.23572(18) 1.03647(9) 1.13293(18) 0.0304(7) Uani 1 1 d .
O9 O -0.1734(2) 1.10910(10) 1.0575(2) 0.0431(8) Uani 1 1 d .
O10 O -0.2349(2) 1.11152(9) 1.2007(2) 0.0377(8) Uani 1 1 d .
O11 O -0.0531(2) 1.06430(9) 1.47332(18) 0.0325(7) Uani 1 1 d .
O12 O 0.0824(2) 1.03204(10) 1.45190(19) 0.0393(8) Uani 1 1 d .
N3 N 0.1350(2) 1.03015(9) 1.0059(2) 0.0208(7) Uani 1 1 d .
H3A H 0.0801 1.0379 0.9806 0.025 Uiso 1 1 calc R
N4 N -0.1704(2) 1.10203(11) 1.1450(2) 0.0290(8) Uani 1 1 d .
N5 N 0.0115(2) 1.05044(11) 1.4213(2) 0.0293(8) Uani 1 1 d .
C24 C 0.1540(3) 0.96982(11) 0.9004(3) 0.0181(8) Uani 1 1 d .
C25 C 0.2037(3) 1.00734(11) 0.9468(2) 0.0181(8) Uani 1 1 d .
H25A H 0.2532 0.9960 0.9919 0.022 Uiso 1 1 calc R
C26 C 0.2559(3) 1.03536(11) 0.8742(3) 0.0203(8) Uani 1 1 d .
H26A H 0.2883 1.0584 0.9089 0.024 Uiso 1 1 calc R
H26B H 0.3050 1.0190 0.8393 0.024 Uiso 1 1 calc R
C27 C 0.1546(3) 1.03945(12) 1.0982(3) 0.0219(9) Uani 1 1 d .
C28 C 0.0728(3) 1.05349(12) 1.1595(3) 0.0212(9) Uani 1 1 d .
C29 C -0.0100(3) 1.07148(12) 1.1216(3) 0.0227(9) Uani 1 1 d .
H29A H -0.0157 1.0766 1.0541 0.027 Uiso 1 1 calc R
C30 C -0.0834(3) 1.08176(12) 1.1841(3) 0.0223(9) Uani 1 1 d .
C31 C -0.0800(3) 1.07408(12) 1.2820(3) 0.0231(9) Uani 1 1 d .
H31A H -0.1324 1.0800 1.3235 0.028 Uiso 1 1 calc R
C32 C 0.0039(3) 1.05725(12) 1.3165(2) 0.0235(9) Uani 1 1 d .
C33 C 0.0804(3) 1.04691(12) 1.2584(3) 0.0228(9) Uani 1 1 d .
H33A H 0.1371 1.0355 1.2855 0.027 Uiso 1 1 calc R
O5A O 0.44090(17) 1.04512(8) 0.56650(17) 0.0226(6) Uani 1 1 d .
O6A O 0.30797(18) 1.06074(8) 0.64791(18) 0.0271(7) Uani 1 1 d .
O7A O 0.29963(18) 0.95855(8) 0.66962(18) 0.0265(6) Uani 1 1 d .
H7A H 0.2740 0.9593 0.7246 0.040 Uiso 1 1 calc R
O8A O 0.26258(18) 0.97789(9) 0.34590(18) 0.0334(7) Uani 1 1 d .
O9A O 0.4181(2) 0.96754(9) 0.02609(18) 0.0328(7) Uani 1 1 d .
O10A O 0.55407(19) 0.93510(8) 0.01261(18) 0.0288(7) Uani 1 1 d .
O11A O 0.7136(2) 0.88040(9) 0.2903(2) 0.0340(7) Uani 1 1 d .
O12A O 0.6439(2) 0.88278(9) 0.4305(2) 0.0370(8) Uani 1 1 d .
N3A N 0.3633(2) 0.97995(9) 0.4740(2) 0.0216(7) Uani 1 1 d .
H3AA H 0.4170 0.9707 0.4992 0.026 Uiso 1 1 calc R
N4A N 0.4868(2) 0.94896(10) 0.0605(2) 0.0243(8) Uani 1 1 d .
N5A N 0.6474(2) 0.89113(10) 0.3432(2) 0.0278(8) Uani 1 1 d .
C24A C 0.3528(3) 1.03940(11) 0.5870(3) 0.0187(8) Uani 1 1 d .
C25A C 0.2989(3) 1.00522(11) 0.5330(3) 0.0210(9) Uani 1 1 d .
H25B H 0.2537 1.0194 0.4876 0.025 Uiso 1 1 calc R
C26A C 0.2389(3) 0.97847(12) 0.6008(3) 0.0230(9) Uani 1 1 d .
H26C H 0.1916 0.9962 0.6349 0.028 Uiso 1 1 calc R
H26D H 0.2037 0.9571 0.5631 0.028 Uiso 1 1 calc R
C27A C 0.3414(3) 0.97064(12) 0.3814(3) 0.0229(9) Uani 1 1 d .
C28A C 0.4202(3) 0.95167(11) 0.3219(3) 0.0194(8) Uani 1 1 d .
C29A C 0.4149(3) 0.95739(11) 0.2218(3) 0.0213(9) Uani 1 1 d .
H29B H 0.3619 0.9711 0.1929 0.026 Uiso 1 1 calc R
C30A C 0.4899(3) 0.94237(11) 0.1660(3) 0.0189(8) Uani 1 1 d .
C31A C 0.5679(3) 0.92169(11) 0.2035(3) 0.0226(9) Uani 1 1 d .
H31B H 0.6190 0.9125 0.1635 0.027 Uiso 1 1 calc R
C32A C 0.5677(3) 0.91509(12) 0.3010(3) 0.0208(9) Uani 1 1 d .
C33A C 0.4959(3) 0.92948(11) 0.3614(3) 0.0222(9) Uani 1 1 d .
H33B H 0.4984 0.9242 0.4290 0.027 Uiso 1 1 calc R
O1W O 0.910(2) 0.8642(8) 0.351(2) 0.038(7) Uani 0.10 1 d PU

loop_
_atom_site_aniso_label
_atom_site_aniso_U_11
_atom_site_aniso_U_22
_atom_site_aniso_U_33
_atom_site_aniso_U_23
_atom_site_aniso_U_13
_atom_site_aniso_U_12
O1 0.0263(15) 0.0269(15) 0.0189(14) 0.0011(12) 0.0025(12) 0.0001(13)
O2 0.0263(14) 0.0187(14) 0.0225(14) 0.0012(11) 0.0036(12) -0.0030(12)
O3 0.0263(15) 0.0249(15) 0.0195(14) -0.0017(12) 0.0068(12) 0.0013(12)
O4 0.0318(17) 0.0191(15) 0.0360(17) -0.0016(13) 0.0095(13) 0.0017(13)
N1 0.0170(16) 0.0177(16) 0.0170(16) -0.0012(13) 0.0022(13) 0.0008(13)
N2 0.0166(16) 0.0189(17) 0.0183(16) -0.0024(13) 0.0014(13) -0.0001(14)
C1 0.0160(19) 0.022(2) 0.023(2) -0.0015(17) -0.0030(17) 0.0034(17)
C2 0.0157(19) 0.018(2) 0.019(2) 0.0023(17) 0.0009(16) -0.0010(16)
C3 0.0148(19) 0.024(2) 0.0146(19) 0.0035(16) 0.0027(15) 0.0012(17)
C4 0.0146(19) 0.021(2) 0.020(2) -0.0026(17) -0.0015(16) 0.0027(16)
C5 0.0140(19) 0.018(2) 0.022(2) 0.0010(17) -0.0006(16) 0.0003(16)
C6 0.0149(19) 0.023(2) 0.0163(19) 0.0030(16) 0.0005(16) 0.0006(17)
C7 0.0144(19) 0.017(2) 0.021(2) -0.0012(16) -0.0007(16) 0.0011(16)
C8 0.0172(19) 0.020(2) 0.0157(19) -0.0014(16) 0.0023(16) -0.0022(16)
C9 0.019(2) 0.022(2) 0.020(2) -0.0043(17) 0.0005(17) 0.0048(18)
C10 0.021(2) 0.026(2) 0.023(2) -0.0004(17) 0.0044(17) 0.0017(18)
C11 0.019(2) 0.028(2) 0.017(2) 0.0019(17) 0.0001(16) 0.0009(17)
C12 0.024(2) 0.025(2) 0.025(2) -0.0012(18) 0.0073(18) -0.0022(18)
C13 0.023(2) 0.023(2) 0.027(2) 0.0006(18) 0.0026(18) -0.0031(18)
C14 0.0152(19) 0.019(2) 0.024(2) -0.0025(16) 0.0007(17) -0.0022(16)
C15 0.019(2) 0.022(2) 0.023(2) 0.0012(17) 0.0042(17) -0.0056(17)
C16 0.018(2) 0.024(2) 0.021(2) -0.0023(17) -0.0020(17) -0.0001(17)
C17 0.0132(18) 0.020(2) 0.021(2) -0.0011(16) -0.0012(16) -0.0018(16)
C18 0.016(2) 0.022(2) 0.020(2) 0.0008(16) 0.0010(17) 0.0013(16)
C19 0.0125(19) 0.027(2) 0.019(2) -0.0005(17) -0.0013(16) 0.0005(17)
C20 0.018(2) 0.024(2) 0.020(2) -0.0023(17) -0.0002(16) -0.0036(17)
C21 0.021(2) 0.021(2) 0.0147(19) 0.0024(16) 0.0013(16) -0.0001(17)
C22 0.031(2) 0.020(2) 0.033(2) -0.0011(18) 0.0027(19) -0.0055(19)
C23 0.032(2) 0.025(2) 0.021(2) -0.0043(18) 0.0049(19) 0.0018(19)
O1A 0.0148(13) 0.0288(16) 0.0262(15) -0.0019(12) 0.0050(12) 0.0013(12)
O2A 0.0306(16) 0.0190(14) 0.0236(15) 0.0035(11) 0.0073(12) 0.0041(12)
O3A 0.0243(14) 0.0224(15) 0.0186(14) -0.0007(11) 0.0054(12) 0.0002(12)
O4A 0.0353(17) 0.0247(17) 0.0304(16) 0.0042(13) 0.0088(13) -0.0009(14)
N1A 0.0214(17) 0.0208(17) 0.0178(16) 0.0012(14) 0.0059(14) -0.0008(14)
N2A 0.0142(15) 0.0211(17) 0.0200(16) -0.0004(13) -0.0013(13) 0.0008(13)
C1A 0.024(2) 0.020(2) 0.0182(19) 0.0024(16) -0.0002(17) 0.0013(18)
C2A 0.023(2) 0.016(2) 0.020(2) -0.0031(16) -0.0009(17) -0.0002(17)
C3A 0.0162(19) 0.022(2) 0.0156(19) -0.0019(16) 0.0029(15) -0.0008(17)
C4A 0.020(2) 0.017(2) 0.019(2) 0.0021(16) -0.0022(16) -0.0026(16)
C5A 0.0168(19) 0.018(2) 0.0164(19) -0.0023(16) -0.0027(16) -0.0012(16)
C6A 0.018(2) 0.024(2) 0.020(2) -0.0018(17) 0.0006(17) -0.0030(17)
C7A 0.0142(19) 0.020(2) 0.020(2) -0.0019(16) -0.0002(15) -0.0010(16)
C8A 0.0151(19) 0.022(2) 0.021(2) -0.0018(16) 0.0012(17) -0.0009(16)
C9A 0.023(2) 0.023(2) 0.020(2) 0.0032(17) 0.0007(17) -0.0063(19)
C10A 0.021(2) 0.032(2) 0.022(2) -0.0001(18) 0.0022(18) 0.0002(19)
C11A 0.017(2) 0.027(2) 0.022(2) 0.0017(17) 0.0016(16) 0.0031(17)
C12A 0.027(2) 0.034(2) 0.025(2) -0.0063(19) 0.0045(18) -0.0008(19)
C13A 0.018(2) 0.025(2) 0.026(2) -0.0058(18) -0.0004(18) 0.0004(18)
C14A 0.017(2) 0.025(2) 0.020(2) -0.0021(17) -0.0035(17) -0.0030(17)
C15A 0.021(2) 0.025(2) 0.025(2) -0.0020(18) -0.0026(17) 0.0016(17)
C16A 0.0161(19) 0.022(2) 0.023(2) 0.0030(16) -0.0044(16) 0.0022(16)
C17A 0.0148(19) 0.027(2) 0.019(2) 0.0002(17) -0.0018(16) 0.0022(17)
C18A 0.0152(19) 0.023(2) 0.0192(19) 0.0012(17) 0.0019(16) -0.0001(17)
C19A 0.0143(19) 0.028(2) 0.0173(19) 0.0007(16) -0.0025(16) 0.0019(17)
C20A 0.0148(19) 0.023(2) 0.021(2) 0.0008(17) -0.0009(16) -0.0003(17)
C21A 0.0154(19) 0.020(2) 0.022(2) 0.0016(17) -0.0007(16) 0.0028(17)
C22A 0.057(3) 0.021(2) 0.037(3) 0.002(2) 0.020(2) 0.009(2)
C23A 0.028(2) 0.024(2) 0.018(2) 0.0043(17) 0.0079(17) -0.0030(18)
O5 0.0195(13) 0.0186(14) 0.0215(14) -0.0083(11) 0.0039(11) 0.0014(11)
O6 0.0196(15) 0.0281(15) 0.0236(14) -0.0032(12) 0.0032(12) -0.0019(13)
O7 0.0235(15) 0.0393(17) 0.0219(14) 0.0070(13) 0.0038(12) 0.0047(13)
O8 0.0205(15) 0.0501(19) 0.0207(14) -0.0077(13) -0.0002(12) 0.0025(14)
O9 0.0408(18) 0.068(2) 0.0206(17) 0.0090(15) 0.0019(14) 0.0235(17)
O10 0.0282(16) 0.057(2) 0.0276(16) 0.0028(14) 0.0085(14) 0.0156(15)
O11 0.0260(16) 0.0514(19) 0.0200(15) -0.0035(14) 0.0076(13) 0.0093(14)
O12 0.0282(17) 0.069(2) 0.0209(15) 0.0030(15) -0.0030(13) 0.0166(16)
N3 0.0172(16) 0.0302(19) 0.0150(16) -0.0042(14) -0.0015(13) 0.0079(14)
N4 0.0277(19) 0.039(2) 0.021(2) 0.0019(16) 0.0002(16) 0.0095(17)
N5 0.0248(19) 0.043(2) 0.0204(18) 0.0011(16) -0.0021(16) 0.0032(17)
C24 0.017(2) 0.020(2) 0.017(2) 0.0025(16) 0.0010(17) 0.0013(17)
C25 0.016(2) 0.020(2) 0.0182(19) -0.0047(16) -0.0005(16) 0.0028(16)
C26 0.019(2) 0.023(2) 0.019(2) -0.0022(16) -0.0006(17) -0.0017(17)
C27 0.021(2) 0.027(2) 0.019(2) -0.0031(17) 0.0024(17) -0.0024(18)
C28 0.023(2) 0.026(2) 0.0144(19) -0.0015(17) 0.0006(17) -0.0012(17)
C29 0.024(2) 0.027(2) 0.017(2) -0.0025(17) -0.0002(17) 0.0002(18)
C30 0.020(2) 0.026(2) 0.021(2) 0.0035(17) -0.0022(17) 0.0062(18)
C31 0.024(2) 0.028(2) 0.017(2) -0.0042(17) 0.0043(17) 0.0005(18)
C32 0.026(2) 0.033(2) 0.0115(19) -0.0017(17) 0.0024(17) 0.0026(19)
C33 0.021(2) 0.028(2) 0.019(2) -0.0038(17) -0.0009(17) -0.0010(18)
O5A 0.0191(14) 0.0264(15) 0.0221(14) -0.0012(11) 0.0034(12) -0.0002(12)
O6A 0.0281(15) 0.0281(16) 0.0251(15) -0.0060(13) 0.0049(13) -0.0016(13)
O7A 0.0246(14) 0.0298(16) 0.0251(15) 0.0037(12) 0.0036(12) 0.0040(13)
O8A 0.0220(15) 0.0568(19) 0.0214(15) -0.0074(14) -0.0034(13) 0.0080(14)
O9A 0.0294(17) 0.0460(19) 0.0229(15) 0.0029(14) -0.0028(13) 0.0125(15)
O10A 0.0246(16) 0.0413(18) 0.0207(15) -0.0034(13) 0.0042(13) 0.0009(14)
O11A 0.0270(16) 0.0397(18) 0.0352(17) 0.0018(14) 0.0061(14) 0.0121(14)
O12A 0.0448(19) 0.0441(19) 0.0221(16) 0.0041(14) -0.0018(14) 0.0165(15)
N3A 0.0175(17) 0.0287(18) 0.0186(17) -0.0053(15) -0.0002(14) 0.0062(15)
N4A 0.0223(18) 0.031(2) 0.0195(17) 0.0001(15) 0.0006(15) 0.0005(16)
N5A 0.031(2) 0.028(2) 0.025(2) 0.0000(16) -0.0014(17) 0.0052(16)
C24A 0.019(2) 0.021(2) 0.017(2) 0.0015(17) 0.0008(17) 0.0040(18)
C25A 0.018(2) 0.025(2) 0.0205(19) -0.0034(17) 0.0027(16) 0.0065(17)
C26A 0.019(2) 0.026(2) 0.024(2) -0.0020(17) 0.0003(17) -0.0004(18)
C27A 0.021(2) 0.026(2) 0.022(2) -0.0020(18) -0.0017(18) 0.0000(18)
C28A 0.017(2) 0.019(2) 0.022(2) -0.0035(17) -0.0019(16) 0.0002(17)
C29A 0.020(2) 0.023(2) 0.021(2) -0.0022(17) -0.0006(17) -0.0011(18)
C30A 0.020(2) 0.023(2) 0.0139(19) -0.0008(16) 0.0012(16) -0.0027(17)
C31A 0.020(2) 0.021(2) 0.027(2) -0.0018(17) 0.0033(18) 0.0001(18)
C32A 0.020(2) 0.023(2) 0.019(2) -0.0008(16) -0.0053(17) 0.0055(17)
C33A 0.026(2) 0.022(2) 0.018(2) -0.0012(16) -0.0015(18) -0.0028(18)
O1W 0.046(11) 0.035(10) 0.034(10) 0.008(8) 0.000(9) -0.005(9)

loop_
_atom_type_symbol
_atom_type_description
_atom_type_scat_dispersion_real
_atom_type_scat_dispersion_imag
_atom_type_scat_source
C C 0.0033 0.0000 'International Tables Vol C Tables 4.2.6.8 and 6.1.1.4'
H H 0.0000 0.0000 'International Tables Vol C Tables 4.2.6.8 and 6.1.1.4'
N N 0.0061 0.0000 'International Tables Vol C Tables 4.2.6.8 and 6.1.1.4'
O O 0.0106 0.0000 'International Tables Vol C Tables 4.2.6.8 and 6.1.1.4'

loop_
_geom_angle_atom_site_label_1
_geom_angle_atom_site_label_2
_geom_angle_atom_site_label_3
_geom_angle
C11 O1 C12 114.8(3)
C2 O2 C22 117.6(3)
C3 O3 C23 115.9(3)
C9 N1 C6 126.1(3)
C9 N1 C8 118.8(3)
C6 N1 C8 109.3(3)
C15 N2 C16 114.1(3)
C15 N2 C21 113.4(3)
C16 N2 C21 107.4(3)
C15 N2 H2A 107.2
C16 N2 H2A 107.2
C21 N2 H2A 107.2
C2 C1 C6 116.9(3)
C2 C1 H1A 121.6
C6 C1 H1A 121.6
O2 C2 C1 124.2(3)
O2 C2 C3 115.0(3)
C1 C2 C3 120.8(3)
O3 C3 C4 124.8(3)
O3 C3 C2 114.8(3)
C4 C3 C2 120.4(3)
C5 C4 C3 119.3(3)
C5 C4 H4A 120.4
C3 C4 H4A 120.4
C4 C5 C6 119.7(3)
C4 C5 C7 129.0(3)
C6 C5 C7 110.8(3)
C5 C6 C1 122.4(3)
C5 C6 N1 109.1(3)
C1 C6 N1 128.4(3)
C5 C7 C21 117.6(3)
C5 C7 C17 112.8(3)
C21 C7 C17 100.6(3)
C5 C7 C8 102.0(3)
C21 C7 C8 114.7(3)
C17 C7 C8 109.3(3)
N1 C8 C18 108.2(3)
N1 C8 C7 104.3(3)
C18 C8 C7 116.4(3)
N1 C8 H8A 109.2
C18 C8 H8A 109.2
C7 C8 H8A 109.2
O4 C9 N1 123.0(3)
O4 C9 C10 122.9(3)
N1 C9 C10 114.0(3)
C9 C10 C11 118.5(3)
C9 C10 H10A 107.7
C11 C10 H10A 107.7
C9 C10 H10B 107.7
C11 C10 H10B 107.7
H10A C10 H10B 107.1
O1 C11 C18 114.3(3)
O1 C11 C10 104.8(3)
C18 C11 C10 110.8(3)
O1 C11 H11A 108.9
C18 C11 H11A 108.9
C10 C11 H11A 108.9
O1 C12 C13 111.6(3)
O1 C12 H12A 109.3
C13 C12 H12A 109.3
O1 C12 H12B 109.3
C13 C12 H12B 109.3
H12A C12 H12B 108.0
C14 C13 C12 120.9(4)
C14 C13 H13A 119.6
C12 C13 H13A 119.6
C13 C14 C15 121.3(3)
C13 C14 C19 122.2(3)
C15 C14 C19 116.5(3)
N2 C15 C14 108.7(3)
N2 C15 H15A 109.9
C14 C15 H15A 109.9
N2 C15 H15B 109.9
C14 C15 H15B 109.9
H15A C15 H15B 108.3
N2 C16 C17 104.1(3)
N2 C16 H16A 110.9
C17 C16 H16A 110.9
N2 C16 H16B 110.9
C17 C16 H16B 110.9
H16A C16 H16B 109.0
C16 C17 C7 103.0(3)
C16 C17 H17A 111.2
C7 C17 H17A 111.2
C16 C17 H17B 111.2
C7 C17 H17B 111.2
H17A C17 H17B 109.1
C8 C18 C11 106.9(3)
C8 C18 C19 112.1(3)
C11 C18 C19 119.1(3)
C8 C18 H18A 106.0
C11 C18 H18A 106.0
C19 C18 H18A 106.0
C20 C19 C14 108.1(3)
C20 C19 C18 107.7(3)
C14 C19 C18 115.3(3)
C20 C19 H19A 108.5
C14 C19 H19A 108.5
C18 C19 H19A 108.5
C21 C20 C19 108.4(3)
C21 C20 H20A 110.0
C19 C20 H20A 110.0
C21 C20 H20B 110.0
C19 C20 H20B 110.0
H20A C20 H20B 108.4
C20 C21 N2 111.0(3)
C20 C21 C7 114.7(3)
N2 C21 C7 105.4(3)
C20 C21 H21A 108.5
N2 C21 H21A 108.5
C7 C21 H21A 108.5
O2 C22 H22A 109.5
O2 C22 H22B 109.5
H22A C22 H22B 109.5
O2 C22 H22C 109.5
H22A C22 H22C 109.5
H22B C22 H22C 109.5
O3 C23 H23A 109.5
O3 C23 H23B 109.5
H23A C23 H23B 109.5
O3 C23 H23C 109.5
H23A C23 H23C 109.5
H23B C23 H23C 109.5
C11A O1A C12A 115.4(3)
C2A O2A C22A 116.7(3)
C3A O3A C23A 116.6(3)
C9A N1A C6A 126.0(3)
C9A N1A C8A 119.3(3)
C6A N1A C8A 108.9(3)
C15A N2A C16A 112.6(3)
C15A N2A C21A 114.7(3)
C16A N2A C21A 106.3(3)
C15A N2A H2AA 107.7
C16A N2A H2AA 107.7
C21A N2A H2AA 107.7
C2A C1A C6A 117.3(3)
C2A C1A H1AA 121.4
C6A C1A H1AA 121.4
C1A C2A O2A 124.3(3)
C1A C2A C3A 120.9(3)
O2A C2A C3A 114.8(3)
O3A C3A C4A 125.7(3)
O3A C3A C2A 113.8(3)
C4A C3A C2A 120.5(3)
C3A C4A C5A 119.1(3)
C3A C4A H4AA 120.5
C5A C4A H4AA 120.5
C6A C5A C4A 119.5(3)
C6A C5A C7A 112.0(3)
C4A C5A C7A 128.3(3)
C5A C6A C1A 122.6(3)
C5A C6A N1A 109.8(3)
C1A C6A N1A 127.6(3)
C5A C7A C17A 112.6(3)
C5A C7A C21A 115.9(3)
C17A C7A C21A 100.9(3)
C5A C7A C8A 101.9(3)
C17A C7A C8A 111.7(3)
C21A C7A C8A 114.4(3)
N1A C8A C18A 105.1(3)
N1A C8A C7A 105.4(3)
C18A C8A C7A 117.3(3)
N1A C8A H8AA 109.6
C18A C8A H8AA 109.6
C7A C8A H8AA 109.6
O4A C9A N1A 123.7(3)
O4A C9A C10A 123.4(3)
N1A C9A C10A 112.9(3)
C9A C10A C11A 116.4(3)
C9A C10A H10C 108.2
C11A C10A H10C 108.2
C9A C10A H10D 108.2
C11A C10A H10D 108.2
H10C C10A H10D 107.3
O1A C11A C18A 114.3(3)
O1A C11A C10A 105.3(3)
C18A C11A C10A 110.1(3)
O1A C11A H11B 109.0
C18A C11A H11B 109.0
C10A C11A H11B 109.0
O1A C12A C13A 111.8(3)
O1A C12A H12C 109.3
C13A C12A H12C 109.3
O1A C12A H12D 109.3
C13A C12A H12D 109.3
H12C C12A H12D 107.9
C14A C13A C12A 121.1(4)
C14A C13A H13B 119.5
C12A C13A H13B 119.5
C13A C14A C15A 122.2(3)
C13A C14A C19A 122.4(3)
C15A C14A C19A 115.5(3)
C14A C15A N2A 109.0(3)
C14A C15A H15C 109.9
N2A C15A H15C 109.9
C14A C15A H15D 109.9
N2A C15A H15D 109.9
H15C C15A H15D 108.3
N2A C16A C17A 105.8(3)
N2A C16A H16C 110.6
C17A C16A H16C 110.6
N2A C16A H16D 110.6
C17A C16A H16D 110.6
H16C C16A H16D 108.7
C16A C17A C7A 103.1(3)
C16A C17A H17C 111.1
C7A C17A H17C 111.1
C16A C17A H17D 111.1
C7A C17A H17D 111.1
H17C C17A H17D 109.1
C11A C18A C8A 107.1(3)
C11A C18A C19A 119.2(3)
C8A C18A C19A 113.0(3)
C11A C18A H18B 105.5
C8A C18A H18B 105.5
C19A C18A H18B 105.5
C20A C19A C14A 109.4(3)
C20A C19A C18A 106.0(3)
C14A C19A C18A 115.7(3)
C20A C19A H19B 108.5
C14A C19A H19B 108.5
C18A C19A H19B 108.5
C21A C20A C19A 108.7(3)
C21A C20A H20C 110.0
C19A C20A H20C 110.0
C21A C20A H20D 110.0
C19A C20A H20D 110.0
H20C C20A H20D 108.3
C20A C21A N2A 109.7(3)
C20A C21A C7A 114.7(3)
N2A C21A C7A 106.2(3)
C20A C21A H21B 108.7
N2A C21A H21B 108.7
C7A C21A H21B 108.7
O2A C22A H22D 109.5
O2A C22A H22E 109.5
H22D C22A H22E 109.5
O2A C22A H22F 109.5
H22D C22A H22F 109.5
H22E C22A H22F 109.5
O3A C23A H23D 109.5
O3A C23A H23E 109.5
H23D C23A H23E 109.5
O3A C23A H23F 109.5
H23D C23A H23F 109.5
H23E C23A H23F 109.5
C26 O7 H7 109.5
C27 N3 C25 120.7(3)
C27 N3 H3A 119.6
C25 N3 H3A 119.6
O10 N4 O9 123.1(3)
O10 N4 C30 119.1(3)
O9 N4 C30 117.8(3)
O12 N5 O11 124.2(3)
O12 N5 C32 117.9(3)
O11 N5 C32 117.9(3)
O6 C24 O5 124.0(3)
O6 C24 C25 120.8(3)
O5 C24 C25 115.2(3)
N3 C25 C24 109.2(3)
N3 C25 C26 112.8(3)
C24 C25 C26 113.8(3)
N3 C25 H25A 106.9
C24 C25 H25A 106.9
C26 C25 H25A 106.9
O7 C26 C25 109.2(3)
O7 C26 H26A 109.8
C25 C26 H26A 109.8
O7 C26 H26B 109.8
C25 C26 H26B 109.8
H26A C26 H26B 108.3
O8 C27 N3 122.7(3)
O8 C27 C28 120.5(3)
N3 C27 C28 116.8(3)
C33 C28 C29 119.7(4)
C33 C28 C27 117.0(3)
C29 C28 C27 123.3(3)
C30 C29 C28 118.8(3)
C30 C29 H29A 120.6
C28 C29 H29A 120.6
C31 C30 C29 123.1(4)
C31 C30 N4 117.7(3)
C29 C30 N4 119.2(3)
C30 C31 C32 116.0(3)
C30 C31 H31A 122.0
C32 C31 H31A 122.0
C31 C32 C33 123.7(3)
C31 C32 N5 117.4(3)
C33 C32 N5 118.9(3)
C32 C33 C28 118.5(4)
C32 C33 H33A 120.7
C28 C33 H33A 120.7
C26A O7A H7A 109.5
C27A N3A C25A 120.8(3)
C27A N3A H3AA 119.6
C25A N3A H3AA 119.6
O9A N4A O10A 124.4(3)
O9A N4A C30A 118.4(3)
O10A N4A C30A 117.2(3)
O11A N5A O12A 123.2(3)
O11A N5A C32A 118.8(3)
O12A N5A C32A 118.0(3)
O6A C24A O5A 123.6(3)
O6A C24A C25A 118.2(3)
O5A C24A C25A 118.1(3)
N3A C25A C26A 111.8(3)
N3A C25A C24A 111.5(3)
C26A C25A C24A 112.1(3)
N3A C25A H25B 107.0
C26A C25A H25B 107.0
C24A C25A H25B 107.0
O7A C26A C25A 109.4(3)
O7A C26A H26C 109.8
C25A C26A H26C 109.8
O7A C26A H26D 109.8
C25A C26A H26D 109.8
H26C C26A H26D 108.2
O8A C27A N3A 122.7(3)
O8A C27A C28A 121.1(3)
N3A C27A C28A 116.2(3)
C33A C28A C29A 119.8(3)
C33A C28A C27A 123.5(3)
C29A C28A C27A 116.7(3)
C30A C29A C28A 117.6(4)
C30A C29A H29B 121.2
C28A C29A H29B 121.2
C31A C30A C29A 123.9(3)
C31A C30A N4A 117.6(3)
C29A C30A N4A 118.5(3)
C32A C31A C30A 116.4(4)
C32A C31A H31B 121.8
C30A C31A H31B 121.8
C31A C32A C33A 123.0(4)
C31A C32A N5A 118.0(3)
C33A C32A N5A 119.0(3)
C32A C33A C28A 119.2(3)
C32A C33A H33B 120.4
C28A C33A H33B 120.4

loop_
_geom_bond_atom_site_label_1
_geom_bond_atom_site_label_2
_geom_bond_distance
O1 C11 1.439(4)
O1 C12 1.444(4)
O2 C2 1.378(4)
O2 C22 1.434(4)
O3 C3 1.378(4)
O3 C23 1.438(4)
O4 C9 1.237(4)
N1 C9 1.375(4)
N1 C6 1.423(4)
N1 C8 1.498(4)
N2 C15 1.500(4)
N2 C16 1.502(4)
N2 C21 1.530(4)
N2 H2A 0.9300
C1 C2 1.390(5)
C1 C6 1.407(5)
C1 H1A 0.9500
C2 C3 1.416(5)
C3 C4 1.389(5)
C4 C5 1.381(5)
C4 H4A 0.9500
C5 C6 1.392(5)
C5 C7 1.504(5)
C7 C21 1.544(5)
C7 C17 1.547(5)
C7 C8 1.554(5)
C8 C18 1.527(5)
C8 H8A 1.0000
C9 C10 1.524(5)
C10 C11 1.547(5)
C10 H10A 0.9900
C10 H10B 0.9900
C11 C18 1.538(5)
C11 H11A 1.0000
C12 C13 1.505(5)
C12 H12A 0.9900
C12 H12B 0.9900
C13 C14 1.320(5)
C13 H13A 0.9500
C14 C15 1.506(5)
C14 C19 1.524(5)
C15 H15A 0.9900
C15 H15B 0.9900
C16 C17 1.519(5)
C16 H16A 0.9900
C16 H16B 0.9900
C17 H17A 0.9900
C17 H17B 0.9900
C18 C19 1.557(5)
C18 H18A 1.0000
C19 C20 1.521(5)
C19 H19A 1.0000
C20 C21 1.513(5)
C20 H20A 0.9900
C20 H20B 0.9900
C21 H21A 1.0000
C22 H22A 0.9800
C22 H22B 0.9800
C22 H22C 0.9800
C23 H23A 0.9800
C23 H23B 0.9800
C23 H23C 0.9800
O1A C11A 1.439(4)
O1A C12A 1.454(4)
O2A C2A 1.381(4)
O2A C22A 1.442(4)
O3A C3A 1.372(4)
O3A C23A 1.445(4)
O4A C9A 1.238(4)
N1A C9A 1.375(4)
N1A C6A 1.425(4)
N1A C8A 1.504(4)
N2A C15A 1.499(4)
N2A C16A 1.499(4)
N2A C21A 1.537(4)
N2A H2AA 0.9300
C1A C2A 1.380(5)
C1A C6A 1.405(5)
C1A H1AA 0.9500
C2A C3A 1.419(5)
C3A C4A 1.387(5)
C4A C5A 1.395(5)
C4A H4AA 0.9500
C5A C6A 1.387(5)
C5A C7A 1.518(5)
C7A C17A 1.543(5)
C7A C21A 1.549(5)
C7A C8A 1.561(5)
C8A C18A 1.530(5)
C8A H8AA 1.0000
C9A C10A 1.505(5)
C10A C11A 1.553(5)
C10A H10C 0.9900
C10A H10D 0.9900
C11A C18A 1.529(5)
C11A H11B 1.0000
C12A C13A 1.502(5)
C12A H12C 0.9900
C12A H12D 0.9900
C13A C14A 1.327(5)
C13A H13B 0.9500
C14A C15A 1.493(5)
C14A C19A 1.533(5)
C15A H15C 0.9900
C15A H15D 0.9900
C16A C17A 1.526(5)
C16A H16C 0.9900
C16A H16D 0.9900
C17A H17C 0.9900
C17A H17D 0.9900
C18A C19A 1.536(5)
C18A H18B 1.0000
C19A C20A 1.525(5)
C19A H19B 1.0000
C20A C21A 1.520(5)
C20A H20C 0.9900
C20A H20D 0.9900
C21A H21B 1.0000
C22A H22D 0.9800
C22A H22E 0.9800
C22A H22F 0.9800
C23A H23D 0.9800
C23A H23E 0.9800
C23A H23F 0.9800
O5 C24 1.289(4)
O6 C24 1.237(4)
O7 C26 1.424(4)
O7 H7 0.8400
O8 C27 1.236(4)
O9 N4 1.231(4)
O10 N4 1.225(4)
O11 N5 1.237(4)
O12 N5 1.230(4)
N3 C27 1.338(4)
N3 C25 1.457(4)
N3 H3A 0.8800
N4 C30 1.482(5)
N5 C32 1.468(5)
C24 C25 1.529(5)
C25 C26 1.531(5)
C25 H25A 1.0000
C26 H26A 0.9900
C26 H26B 0.9900
C27 C28 1.493(5)
C28 C33 1.386(5)
C28 C29 1.395(5)
C29 C30 1.381(5)
C29 H29A 0.9500
C30 C31 1.376(5)
C31 C32 1.377(5)
C31 H31A 0.9500
C32 C33 1.378(5)
C33 H33A 0.9500
O5A C24A 1.279(4)
O6A C24A 1.252(4)
O7A C26A 1.426(4)
O7A H7A 0.8400
O8A C27A 1.229(4)
O9A N4A 1.226(4)
O10A N4A 1.233(4)
O11A N5A 1.230(4)
O12A N5A 1.236(4)
N3A C27A 1.348(5)
N3A C25A 1.459(4)
N3A H3AA 0.8800
N4A C30A 1.474(5)
N5A C32A 1.473(5)
C24A C25A 1.524(5)
C25A C26A 1.522(5)
C25A H25B 1.0000
C26A H26C 0.9900
C26A H26D 0.9900
C27A C28A 1.504(5)
C28A C33A 1.386(5)
C28A C29A 1.397(5)
C29A C30A 1.387(5)
C29A H29B 0.9500
C30A C31A 1.378(5)
C31A C32A 1.363(5)
C31A H31B 0.9500
C32A C33A 1.385(5)
C33A H33B 0.9500

loop_
_geom_hbond_atom_site_label_D
_geom_hbond_atom_site_label_H
_geom_hbond_atom_site_label_A
_geom_hbond_distance_DH
_geom_hbond_distance_HA
_geom_hbond_distance_DA
_geom_hbond_angle_DHA
_geom_hbond_site_symmetry_A
N2 H2A O5 0.93 1.70 2.615(4) 166.5 4_567
N2 H2A O6 0.93 2.40 3.062(4) 128.3 4_567
N2A H2AA O5A 0.93 1.70 2.621(4) 167.8 2_675
N2A H2AA O6A 0.93 2.50 3.048(4) 117.8 2_675
O7 H7 O6A 0.84 1.96 2.774(4) 162.3 .
N3 H3A O6 0.88 2.26 3.118(4) 164.4 2_575
O7A H7A O5 0.84 1.90 2.727(4) 166.7 .
N3A H3AA O5A 0.88 2.25 3.128(4) 173.2 2_675

loop_
_geom_torsion_atom_site_label_1
_geom_torsion_atom_site_label_2
_geom_torsion_atom_site_label_3
_geom_torsion_atom_site_label_4
_geom_torsion
C22 O2 C2 C1 9.8(5)
C22 O2 C2 C3 -169.8(3)
C6 C1 C2 O2 -176.0(3)
C6 C1 C2 C3 3.7(5)
C23 O3 C3 C4 5.7(5)
C23 O3 C3 C2 -176.4(3)
O2 C2 C3 O3 -5.3(4)
C1 C2 C3 O3 175.0(3)
O2 C2 C3 C4 172.7(3)
C1 C2 C3 C4 -7.0(5)
O3 C3 C4 C5 -179.2(3)
C2 C3 C4 C5 3.0(5)
C3 C4 C5 C6 4.0(5)
C3 C4 C5 C7 -167.3(3)
C4 C5 C6 C1 -7.5(5)
C7 C5 C6 C1 165.3(3)
C4 C5 C6 N1 175.0(3)
C7 C5 C6 N1 -12.2(4)
C2 C1 C6 C5 3.5(5)
C2 C1 C6 N1 -179.4(3)
C9 N1 C6 C5 -154.4(3)
C8 N1 C6 C5 -1.8(4)
C9 N1 C6 C1 28.2(6)
C8 N1 C6 C1 -179.1(3)
C4 C5 C7 C21 -41.4(5)
C6 C5 C7 C21 146.6(3)
C4 C5 C7 C17 75.0(5)
C6 C5 C7 C17 -97.0(4)
C4 C5 C7 C8 -167.9(4)
C6 C5 C7 C8 20.2(4)
C9 N1 C8 C18 44.5(4)
C6 N1 C8 C18 -110.4(3)
C9 N1 C8 C7 169.0(3)
C6 N1 C8 C7 14.1(3)
C5 C7 C8 N1 -19.8(3)
C21 C7 C8 N1 -148.2(3)
C17 C7 C8 N1 99.8(3)
C5 C7 C8 C18 99.3(3)
C21 C7 C8 C18 -29.0(4)
C17 C7 C8 C18 -141.1(3)
C6 N1 C9 O4 -23.5(6)
C8 N1 C9 O4 -173.8(3)
C6 N1 C9 C10 159.6(3)
C8 N1 C9 C10 9.3(4)
O4 C9 C10 C11 144.2(4)
N1 C9 C10 C11 -38.9(5)
C12 O1 C11 C18 -64.7(4)
C12 O1 C11 C10 173.9(3)
C9 C10 C11 O1 134.8(3)
C9 C10 C11 C18 11.0(5)
C11 O1 C12 C13 90.7(4)
O1 C12 C13 C14 -66.6(5)
C12 C13 C14 C15 176.5(3)
C12 C13 C14 C19 -3.7(6)
C16 N2 C15 C14 75.2(4)
C21 N2 C15 C14 -48.2(4)
C13 C14 C15 N2 -127.6(4)
C19 C14 C15 N2 52.6(4)
C15 N2 C16 C17 -145.2(3)
C21 N2 C16 C17 -18.7(3)
N2 C16 C17 C7 39.2(3)
C5 C7 C17 C16 -170.0(3)
C21 C7 C17 C16 -43.8(3)
C8 C7 C17 C16 77.2(3)
N1 C8 C18 C11 -70.0(3)
C7 C8 C18 C11 173.0(3)
N1 C8 C18 C19 157.8(3)
C7 C8 C18 C19 40.8(4)
O1 C11 C18 C8 -77.1(4)
C10 C11 C18 C8 41.0(4)
O1 C11 C18 C19 51.1(4)
C10 C11 C18 C19 169.2(3)
C13 C14 C19 C20 -179.2(3)
C15 C14 C19 C20 0.6(4)
C13 C14 C19 C18 60.1(5)
C15 C14 C19 C18 -120.0(3)
C8 C18 C19 C20 -60.0(4)
C11 C18 C19 C20 174.2(3)
C8 C18 C19 C14 60.8(4)
C11 C18 C19 C14 -65.0(4)
C14 C19 C20 C21 -57.5(4)
C18 C19 C20 C21 67.8(4)
C19 C20 C21 N2 61.9(4)
C19 C20 C21 C7 -57.4(4)
C15 N2 C21 C20 -6.6(4)
C16 N2 C21 C20 -133.7(3)
C15 N2 C21 C7 118.1(3)
C16 N2 C21 C7 -8.9(3)
C5 C7 C21 C20 -82.6(4)
C17 C7 C21 C20 154.5(3)
C8 C7 C21 C20 37.3(4)
C5 C7 C21 N2 155.0(3)
C17 C7 C21 N2 32.1(3)
C8 C7 C21 N2 -85.0(3)
C6A C1A C2A O2A 177.6(3)
C6A C1A C2A C3A -2.6(5)
C22A O2A C2A C1A -5.9(5)
C22A O2A C2A C3A 174.3(3)
C23A O3A C3A C4A 0.2(5)
C23A O3A C3A C2A -179.8(3)
C1A C2A C3A O3A -176.6(3)
O2A C2A C3A O3A 3.2(5)
C1A C2A C3A C4A 3.4(6)
O2A C2A C3A C4A -176.8(3)
O3A C3A C4A C5A 179.2(3)
C2A C3A C4A C5A -0.8(5)
C3A C4A C5A C6A -2.3(5)
C3A C4A C5A C7A -176.5(3)
C4A C5A C6A C1A 3.1(5)
C7A C5A C6A C1A 178.3(3)
C4A C5A C6A N1A -177.0(3)
C7A C5A C6A N1A -1.9(4)
C2A C1A C6A C5A -0.7(5)
C2A C1A C6A N1A 179.5(3)
C9A N1A C6A C5A -160.4(3)
C8A N1A C6A C5A -7.8(4)
C9A N1A C6A C1A 19.4(6)
C8A N1A C6A C1A 172.0(3)
C6A C5A C7A C17A -109.7(3)
C4A C5A C7A C17A 64.9(5)
C6A C5A C7A C21A 134.9(3)
C4A C5A C7A C21A -50.5(5)
C6A C5A C7A C8A 10.1(4)
C4A C5A C7A C8A -175.3(3)
C9A N1A C8A C18A 44.0(4)
C6A N1A C8A C18A -110.7(3)
C9A N1A C8A C7A 168.6(3)
C6A N1A C8A C7A 13.8(4)
C5A C7A C8A N1A -13.9(3)
C17A C7A C8A N1A 106.5(3)
C21A C7A C8A N1A -139.7(3)
C5A C7A C8A C18A 102.6(3)
C17A C7A C8A C18A -137.0(3)
C21A C7A C8A C18A -23.1(4)
C6A N1A C9A O4A -18.1(6)
C8A N1A C9A O4A -168.2(3)
C6A N1A C9A C10A 163.6(3)
C8A N1A C9A C10A 13.6(5)
O4A C9A C10A C11A 135.8(4)
N1A C9A C10A C11A -46.0(5)
C12A O1A C11A C18A -64.5(4)
C12A O1A C11A C10A 174.6(3)
C9A C10A C11A O1A 139.4(3)
C9A C10A C11A C18A 15.8(4)
C11A O1A C12A C13A 88.8(4)
O1A C12A C13A C14A -67.0(5)
C12A C13A C14A C15A 179.8(3)
C12A C13A C14A C19A -0.2(5)
C13A C14A C15A N2A -126.0(4)
C19A C14A C15A N2A 54.0(4)
C16A N2A C15A C14A 74.6(4)
C21A N2A C15A C14A -47.1(4)
C15A N2A C16A C17A -143.1(3)
C21A N2A C16A C17A -16.8(4)
N2A C16A C17A C7A 37.1(4)
C5A C7A C17A C16A -165.7(3)
C21A C7A C17A C16A -41.6(3)
C8A C7A C17A C16A 80.3(3)
O1A C11A C18A C8A -76.6(4)
C10A C11A C18A C8A 41.6(4)
O1A C11A C18A C19A 53.2(4)
C10A C11A C18A C19A 171.4(3)
N1A C8A C18A C11A -72.0(3)
C7A C8A C18A C11A 171.3(3)
N1A C8A C18A C19A 154.8(3)
C7A C8A C18A C19A 38.1(4)
C13A C14A C19A C20A 177.2(3)
C15A C14A C19A C20A -2.7(4)
C13A C14A C19A C18A 57.6(5)
C15A C14A C19A C18A -122.3(3)
C11A C18A C19A C20A 172.4(3)
C8A C18A C19A C20A -60.6(4)
C11A C18A C19A C14A -66.2(4)
C8A C18A C19A C14A 60.9(4)
C14A C19A C20A C21A -55.4(4)
C18A C19A C20A C21A 70.1(3)
C19A C20A C21A N2A 61.8(4)
C19A C20A C21A C7A -57.6(4)
C15A N2A C21A C20A -9.1(4)
C16A N2A C21A C20A -134.2(3)
C15A N2A C21A C7A 115.4(3)
C16A N2A C21A C7A -9.7(4)
C5A C7A C21A C20A -85.1(4)
C17A C7A C21A C20A 153.0(3)
C8A C7A C21A C20A 32.9(4)
C5A C7A C21A N2A 153.5(3)
C17A C7A C21A N2A 31.7(3)
C8A C7A C21A N2A -88.4(3)
C27 N3 C25 C24 128.0(3)
C27 N3 C25 C26 -104.5(4)
O6 C24 C25 N3 -6.0(5)
O5 C24 C25 N3 175.8(3)
O6 C24 C25 C26 -133.0(3)
O5 C24 C25 C26 48.8(4)
N3 C25 C26 O7 -63.7(4)
C24 C25 C26 O7 61.4(4)
C25 N3 C27 O8 13.6(6)
C25 N3 C27 C28 -165.8(3)
O8 C27 C28 C33 -25.1(6)
N3 C27 C28 C33 154.3(4)
O8 C27 C28 C29 156.6(4)
N3 C27 C28 C29 -24.0(6)
C33 C28 C29 C30 -1.0(6)
C27 C28 C29 C30 177.2(3)
C28 C29 C30 C31 -1.8(6)
C28 C29 C30 N4 178.2(3)
O10 N4 C30 C31 0.8(5)
O9 N4 C30 C31 179.7(4)
O10 N4 C30 C29 -179.2(4)
O9 N4 C30 C29 -0.3(5)
C29 C30 C31 C32 3.3(6)
N4 C30 C31 C32 -176.7(3)
C30 C31 C32 C33 -2.2(6)
C30 C31 C32 N5 177.3(4)
O12 N5 C32 C31 173.7(4)
O11 N5 C32 C31 -7.7(6)
O12 N5 C32 C33 -6.8(6)
O11 N5 C32 C33 171.8(3)
C31 C32 C33 C28 -0.4(6)
N5 C32 C33 C28 -179.9(3)
C29 C28 C33 C32 2.1(6)
C27 C28 C33 C32 -176.3(3)
C27A N3A C25A C26A 100.4(4)
C27A N3A C25A C24A -133.3(3)
O6A C24A C25A N3A -172.9(3)
O5A C24A C25A N3A 8.2(5)
O6A C24A C25A C26A -46.6(4)
O5A C24A C25A C26A 134.4(3)
N3A C25A C26A O7A 65.1(4)
C24A C25A C26A O7A -60.9(4)
C25A N3A C27A O8A -9.7(6)
C25A N3A C27A C28A 168.7(3)
O8A C27A C28A C33A -156.3(4)
N3A C27A C28A C33A 25.3(5)
O8A C27A C28A C29A 23.9(5)
N3A C27A C28A C29A -154.5(3)
C33A C28A C29A C30A -3.7(5)
C27A C28A C29A C30A 176.2(3)
C28A C29A C30A C31A 1.1(6)
C28A C29A C30A N4A -178.6(3)
O9A N4A C30A C31A -179.5(3)
O10A N4A C30A C31A 0.7(5)
O9A N4A C30A C29A 0.1(5)
O10A N4A C30A C29A -179.6(3)
C29A C30A C31A C32A 2.0(6)
N4A C30A C31A C32A -178.4(3)
C30A C31A C32A C33A -2.5(6)
C30A C31A C32A N5A 176.8(3)
O11A N5A C32A C31A 4.7(5)
O12A N5A C32A C31A -175.3(4)
O11A N5A C32A C33A -176.0(3)
O12A N5A C32A C33A 4.0(5)
C31A C32A C33A C28A 0.0(6)
N5A C32A C33A C28A -179.3(3)
C29A C28A C33A C32A 3.2(6)
C27A C28A C33A C32A -176.6(3)
